data_2204788
loop_
_publ_author_name
'Kruszynski, Rafal'
'Trzesowska, Agata'

_publ_section_title
;
3,5,7-Triaza-1-azoniatricyclo[3.3.1.1^3,7^]decane perchlorate
;
_journal_issue 12
_journal_name_full 'Acta Crystallographica, Section E'
_journal_page_first o2347
_journal_page_last o2349
_journal_paper_doi 10.1107/S1600536804029320
_journal_volume 60
_journal_year 2004
_chemical_formula_iupac 'C6 H13 N4 +, Cl1 O4 -'
_chemical_formula_moiety 'C6 H13 N4 +, Cl1 O4 -'
_chemical_formula_sum 'C6 H13 Cl N4 O4'
_chemical_formula_weight 240.65
_chemical_name_common 'Urotropinium perchlorate'
_chemical_name_systematic
;
3,5,7-Triaza-1-azoniatricyclo[3.3.1.1^3,7^]decane perchlorate
;
_space_group_IT_number 14
_symmetry_cell_setting monoclinic
_symmetry_space_group_name_Hall '-P 2yn'
_symmetry_space_group_name_H-M 'P 1 21/n 1'
_atom_sites_solution_hydrogens mixed
_atom_sites_solution_primary direct
_atom_sites_solution_secondary direct
_cell_angle_alpha 90.00
_cell_angle_beta 90.061(17)
_cell_angle_gamma 90.00
_cell_formula_units_Z 4
_cell_length_a 9.2662(19)
_cell_length_b 9.6794(16)
_cell_length_c 10.854(2)
_cell_measurement_reflns_used 3276
_cell_measurement_temperature 291(2)
_cell_measurement_theta_max 25
_cell_measurement_theta_min 2
_cell_volume 973.5(3)
_computing_cell_refinement 'CrysAlis RED (UNIL IC & KUMA 2000)'
_computing_data_collection 'CrysAlis CCD (UNIL IC & KUMA 2000)'
_computing_data_reduction 'CrysAlis RED'
_computing_molecular_graphics
;
XP in SHELXTL/PC (Sheldrick, 1990b) and ORTEP-3 (Farrugia, 1997)
;
_computing_publication_material SHELXL97
_computing_structure_refinement 'SHELXL97 (Sheldrick, 1997)'
_computing_structure_solution 'SHELXS97 (Sheldrick, 1990a)'
_diffrn_ambient_temperature 291.0(10)
_diffrn_measured_fraction_theta_full 0.939
_diffrn_measured_fraction_theta_max 0.939
_diffrn_measurement_device_type 'Kuma KM-4-CCD'
_diffrn_measurement_method \w
_diffrn_radiation_monochromator graphite
_diffrn_radiation_source 'fine-focus sealed tube'
_diffrn_radiation_type MoK\a
_diffrn_radiation_wavelength 0.71073
_diffrn_reflns_av_R_equivalents 0.1787
_diffrn_reflns_av_sigmaI/netI 0.0653
_diffrn_reflns_limit_h_max 11
_diffrn_reflns_limit_h_min -11
_diffrn_reflns_limit_k_max 11
_diffrn_reflns_limit_k_min -11
_diffrn_reflns_limit_l_max 12
_diffrn_reflns_limit_l_min -12
_diffrn_reflns_number 12433
_diffrn_reflns_theta_full 25.00
_diffrn_reflns_theta_max 25.09
_diffrn_reflns_theta_min 2.82
_diffrn_standards_decay_% 0.79
_diffrn_standards_interval_time 4
_diffrn_standards_number 52
_exptl_absorpt_coefficient_mu 0.396
_exptl_absorpt_correction_T_max 0.850
_exptl_absorpt_correction_T_min 0.821
_exptl_absorpt_correction_type numerical
_exptl_absorpt_process_details '(X-RED; Stoe & Cie, 1999)'
_exptl_crystal_colour colourless
_exptl_crystal_density_diffrn 1.642
_exptl_crystal_density_meas ?
_exptl_crystal_density_method .
_exptl_crystal_description sphere
_exptl_crystal_F_000 504
_exptl_crystal_size_max 0.50
_exptl_crystal_size_mid 0.47
_exptl_crystal_size_min 0.43
_exptl_crystal_size_rad 0.47
_refine_diff_density_max 0.594
_refine_diff_density_min -0.679
_refine_ls_extinction_method none
_refine_ls_goodness_of_fit_ref 1.110
_refine_ls_hydrogen_treatment mixed
_refine_ls_matrix_type full
_refine_ls_number_parameters 136
_refine_ls_number_reflns 1736
_refine_ls_number_restraints 0
_refine_ls_restrained_S_all 1.110
_refine_ls_R_factor_all 0.0818
_refine_ls_R_factor_gt 0.0764
_refine_ls_shift/su_max 0.000
_refine_ls_shift/su_mean 0.000
_refine_ls_structure_factor_coef Fsqd
_refine_ls_weighting_details 'w = 1/[\s^2^(Fo^2^)+(0.1322P)^2^+0.3022P] where P = (Fo^2^+2Fc^2^)/3'
_refine_ls_weighting_scheme calc
_refine_ls_wR_factor_gt 0.1932
_refine_ls_wR_factor_ref 0.2016
_reflns_number_gt 1599
_reflns_number_total 1736
_reflns_threshold_expression I>2\s(I)
_cod_data_source_file rz6017.cif
_cod_original_sg_symbol_H-M 'P 21/n'
_cod_original_formula_sum 'C6 H13 Cl1 N4 O4'
_cod_database_code 2204788

loop_
_symmetry_equiv_pos_as_xyz
'x, y, z'
'-x+1/2, y+1/2, -z+1/2'
'-x, -y, -z'
'x-1/2, -y-1/2, z-1/2'

loop_
_atom_site_label
_atom_site_fract_x
_atom_site_fract_y
_atom_site_fract_z
_atom_site_U_iso_or_equiv
_atom_site_adp_type
_atom_site_calc_flag
_atom_site_refinement_flags
_atom_site_occupancy
_atom_site_type_symbol
Cl1 0.24004(8) 0.61931(7) 0.61710(6) 0.0431(4) Uani d . 1 Cl
O1 0.2487(3) 0.7385(3) 0.6952(2) 0.0644(8) Uani d . 1 O
O2 0.1307(3) 0.5289(4) 0.6579(3) 0.0890(10) Uani d . 1 O
O3 0.2063(5) 0.6622(3) 0.4965(3) 0.0990(12) Uani d . 1 O
O4 0.3716(3) 0.5467(4) 0.6174(3) 0.0946(11) Uani d . 1 O
N1 0.2581(3) 0.7500(2) 0.9662(2) 0.0420(7) Uani d . 1 N
H1N 0.2713 0.8112 0.8958 0.063 Uiso d R 1 H
C1 0.3685(4) 0.6337(4) 0.9617(3) 0.0515(8) Uani d . 1 C
H1A 0.3534 0.5780 0.8885 0.062 Uiso calc R 1 H
H1B 0.4652 0.6718 0.9584 0.062 Uiso calc R 1 H
N2 0.3527(3) 0.5496(3) 1.0698(3) 0.0506(7) Uani d . 1 N
C2 0.2057(4) 0.4937(3) 1.0727(3) 0.0526(8) Uani d . 1 C
H2A 0.1888 0.4398 0.9988 0.063 Uiso calc R 1 H
H2B 0.1959 0.4325 1.1430 0.063 Uiso calc R 1 H
N3 0.0977(3) 0.6031(3) 1.0809(2) 0.0453(7) Uani d . 1 N
C3 0.1083(3) 0.6881(3) 0.9729(3) 0.0455(7) Uani d . 1 C
H3A 0.0368 0.7612 0.9764 0.055 Uiso calc R 1 H
H3B 0.0898 0.6329 0.9000 0.055 Uiso calc R 1 H
C4 0.3764(4) 0.6348(4) 1.1786(3) 0.0575(10) Uani d . 1 C
H4A 0.4729 0.6736 1.1754 0.069 Uiso calc R 1 H
H4B 0.3702 0.5772 1.2516 0.069 Uiso calc R 1 H
N4 0.2710(3) 0.7473(3) 1.1882(2) 0.0510(7) Uani d . 1 N
C5 0.1269(4) 0.6864(4) 1.1906(3) 0.0512(8) Uani d . 1 C
H5A 0.0557 0.7596 1.1963 0.061 Uiso calc R 1 H
H5B 0.1176 0.6288 1.2633 0.061 Uiso calc R 1 H
C6 0.2840(4) 0.8346(3) 1.0815(3) 0.0532(8) Uani d . 1 C
H6A 0.3797 0.8751 1.0789 0.064 Uiso calc R 1 H
H6B 0.2140 0.9090 1.0861 0.064 Uiso calc R 1 H

loop_
_atom_site_aniso_label
_atom_site_aniso_U_11
_atom_site_aniso_U_22
_atom_site_aniso_U_33
_atom_site_aniso_U_12
_atom_site_aniso_U_13
_atom_site_aniso_U_23
Cl1 0.0598(6) 0.0312(5) 0.0383(5) -0.0021(3) -0.0010(3) -0.0021(3)
O1 0.097(2) 0.0448(15) 0.0515(14) 0.0004(13) -0.0017(12) -0.0184(11)
O2 0.093(2) 0.064(2) 0.110(2) -0.0278(16) 0.0292(17) -0.0005(18)
O3 0.202(4) 0.0510(17) 0.0443(16) 0.002(2) -0.0210(18) 0.0035(12)
O4 0.0665(17) 0.082(2) 0.135(3) 0.0206(16) -0.0148(16) -0.043(2)
N1 0.0579(15) 0.0316(13) 0.0365(13) 0.0024(11) 0.0027(11) 0.0062(10)
C1 0.0552(18) 0.0459(19) 0.053(2) 0.0129(14) 0.0076(15) 0.0073(14)
N2 0.0552(15) 0.0416(16) 0.0551(16) 0.0123(12) 0.0024(12) 0.0102(12)
C2 0.076(2) 0.0298(16) 0.0523(18) -0.0039(15) 0.0026(16) 0.0038(14)
N3 0.0517(15) 0.0444(16) 0.0399(14) -0.0045(11) 0.0008(11) 0.0009(11)
C3 0.0519(17) 0.0450(18) 0.0395(16) 0.0036(14) -0.0045(12) -0.0007(13)
C4 0.0577(19) 0.060(2) 0.055(2) -0.0068(16) -0.0149(16) 0.0221(16)
N4 0.0765(19) 0.0373(15) 0.0392(14) -0.0058(12) -0.0084(12) -0.0001(11)
C5 0.0648(19) 0.054(2) 0.0352(16) 0.0065(16) 0.0052(13) 0.0017(14)
C6 0.081(2) 0.0303(16) 0.0480(17) -0.0046(15) -0.0068(15) -0.0001(13)

loop_
_atom_type_symbol
_atom_type_description
_atom_type_scat_dispersion_real
_atom_type_scat_dispersion_imag
_atom_type_scat_source
C C 0.0033 0.0016 'International Tables Vol C Tables 4.2.6.8 and 6.1.1.4'
H H 0.0000 0.0000 'International Tables Vol C Tables 4.2.6.8 and 6.1.1.4'
N N 0.0061 0.0033 'International Tables Vol C Tables 4.2.6.8 and 6.1.1.4'
O O 0.0106 0.0060 'International Tables Vol C Tables 4.2.6.8 and 6.1.1.4'
Cl Cl 0.1484 0.1585 'International Tables Vol C Tables 4.2.6.8 and 6.1.1.4'

loop_
_geom_angle_atom_site_label_1
_geom_angle_atom_site_label_2
_geom_angle_atom_site_label_3
_geom_angle
_geom_angle_publ_flag
O4 Cl1 O3 109.9(2) y
O4 Cl1 O2 108.2(2) y
O3 Cl1 O2 108.4(2) y
O4 Cl1 O1 110.62(18) y
O3 Cl1 O1 108.95(18) y
O2 Cl1 O1 110.68(18) y
C3 N1 C6 108.6(2) n
C3 N1 C1 109.0(2) n
C6 N1 C1 108.7(3) n
C3 N1 H1N 113.2 n
C6 N1 H1N 107.4 n
C1 N1 H1N 109.8 n
N2 C1 N1 108.9(2) n
N2 C1 H1A 109.9 n
N1 C1 H1A 109.9 n
N2 C1 H1B 109.9 n
N1 C1 H1B 109.9 n
H1A C1 H1B 108.3 n
C1 N2 C4 109.1(3) n
C1 N2 C2 108.8(2) n
C4 N2 C2 109.3(2) n
N3 C2 N2 111.7(3) n
N3 C2 H2A 109.3 n
N2 C2 H2A 109.3 n
N3 C2 H2B 109.3 n
N2 C2 H2B 109.3 n
H2A C2 H2B 107.9 n
C3 N3 C2 108.6(2) n
C3 N3 C5 109.6(3) n
C2 N3 C5 108.9(3) n
N3 C3 N1 109.3(2) n
N3 C3 H3A 109.8 n
N1 C3 H3A 109.8 n
N3 C3 H3B 109.8 n
N1 C3 H3B 109.8 n
H3A C3 H3B 108.3 n
N2 C4 N4 112.2(3) n
N2 C4 H4A 109.2 n
N4 C4 H4A 109.2 n
N2 C4 H4B 109.2 n
N4 C4 H4B 109.2 n
H4A C4 H4B 107.9 n
C6 N4 C5 109.2(3) n
C6 N4 C4 108.9(3) n
C5 N4 C4 108.1(3) n
N4 C5 N3 112.1(2) n
N4 C5 H5A 109.2 n
N3 C5 H5A 109.2 n
N4 C5 H5B 109.2 n
N3 C5 H5B 109.2 n
H5A C5 H5B 107.9 n
N4 C6 N1 109.5(3) n
N4 C6 H6A 109.8 n
N1 C6 H6A 109.8 n
N4 C6 H6B 109.8 n
N1 C6 H6B 109.8 n
H6A C6 H6B 108.2 n

loop_
_geom_bond_atom_site_label_1
_geom_bond_atom_site_label_2
_geom_bond_distance
_geom_bond_publ_flag
Cl1 O4 1.407(3) y
Cl1 O3 1.408(3) y
Cl1 O2 1.411(3) y
Cl1 O1 1.434(2) y
N1 C3 1.514(4) n
N1 C6 1.515(4) n
N1 C1 1.522(4) n
N1 H1N 0.9748 n
C1 N2 1.436(4) n
C1 H1A 0.9700 n
C1 H1B 0.9700 n
N2 C4 1.456(5) n
N2 C2 1.466(4) n
C2 N3 1.459(4) n
C2 H2A 0.9700 n
C2 H2B 0.9700 n
N3 C3 1.436(4) n
N3 C5 1.463(4) n
C3 H3A 0.9700 n
C3 H3B 0.9700 n
C4 N4 1.466(5) n
C4 H4A 0.9700 n
C4 H4B 0.9700 n
N4 C6 1.439(4) n
N4 C5 1.460(4) n
C5 H5A 0.9700 n
C5 H5B 0.9700 n
C6 H6A 0.9700 n
C6 H6B 0.9700 n

loop_
_geom_hbond_atom_site_label_D
_geom_hbond_atom_site_label_H
_geom_hbond_atom_site_label_A
_geom_hbond_site_symmetry_A
_geom_hbond_distance_DH
_geom_hbond_distance_HA
_geom_hbond_distance_DA
_geom_hbond_angle_DHA
N1 H1N O2 2_556 0.97 2.37 3.189(4) 142
N1 H1N O1 . 0.97 2.30 2.944(4) 123
C2 H2B N4 2_547 0.97 2.58 3.531(4) 166

loop_
_cod_related_entry_id
_cod_related_entry_database
_cod_related_entry_code
1 ChemSpider 14783225
